data_1515245
loop_
_publ_author_name
'Zhu, Kelong'
'Vukotic, V. Nicholas'
'Noujeim, Nadim'
'Loeb, Stephen J.'

_publ_section_title
;
 Bis(benzimidazolium) axles and crown ether wheels: a versatile templating
 pair for the formation of [2]rotaxane molecular shuttles
;
_journal_issue 11
_journal_name_full 'Chemical Science'
_journal_page_first 3265
_journal_paper_doi 10.1039/c2sc20986a
_journal_volume 3
_journal_year 2012
_chemical_formula_sum 'C89 H111 B2 F8 N9 O18'
_chemical_formula_weight 1768.49
_chemical_name_systematic
;
?
;
_space_group_IT_number 2
_symmetry_cell_setting triclinic
_symmetry_space_group_name_Hall '-P 1'
_symmetry_space_group_name_H-M 'P -1'
_atom_sites_solution_hydrogens geom
_atom_sites_solution_primary direct
_atom_sites_solution_secondary difmap
_audit_creation_method SHELXL-97
_cell_angle_alpha 100.333(2)
_cell_angle_beta 92.296(2)
_cell_angle_gamma 91.691(2)
_cell_formula_units_Z 1
_cell_length_a 14.951(3)
_cell_length_b 16.589(3)
_cell_length_c 9.3553(16)
_cell_measurement_reflns_used 463
_cell_measurement_temperature 173(2)
_cell_measurement_theta_max 25.00
_cell_measurement_theta_min 1.88
_cell_volume 2279.3(7)
_computing_cell_refinement 'Bruker SAINT'
_computing_data_collection 'Bruker SMART'
_computing_data_reduction 'Bruker SHELXTL XPREP'
_computing_molecular_graphics 'Bruker SHELXTL XP'
_computing_publication_material 'Bruker SHELXTL XCIF'
_computing_structure_refinement 'SHELXL-97 (Sheldrick, 1997)'
_computing_structure_solution 'SHELXS-97 (Sheldrick, 1997)'
_diffrn_ambient_temperature 173(2)
_diffrn_measured_fraction_theta_full 0.994
_diffrn_measured_fraction_theta_max 0.994
_diffrn_measurement_device_type 'Bruker APEX-I CCD'
_diffrn_measurement_method 'phi and omega scans'
_diffrn_radiation_monochromator graphite
_diffrn_radiation_source 'fine-focus sealed tube'
_diffrn_radiation_type MoK\a
_diffrn_radiation_wavelength 0.71073
_diffrn_reflns_av_R_equivalents 0.0445
_diffrn_reflns_av_sigmaI/netI 0.0581
_diffrn_reflns_limit_h_max 17
_diffrn_reflns_limit_h_min -17
_diffrn_reflns_limit_k_max 19
_diffrn_reflns_limit_k_min -19
_diffrn_reflns_limit_l_max 11
_diffrn_reflns_limit_l_min -11
_diffrn_reflns_number 20664
_diffrn_reflns_theta_full 25.00
_diffrn_reflns_theta_max 25.00
_diffrn_reflns_theta_min 1.88
_exptl_absorpt_coefficient_mu 0.100
_exptl_absorpt_correction_T_max 0.9735
_exptl_absorpt_correction_T_min 0.9545
_exptl_absorpt_correction_type empirical
_exptl_absorpt_process_details sadabs
_exptl_crystal_colour colorless
_exptl_crystal_density_diffrn 1.288
_exptl_crystal_density_method 'not measured'
_exptl_crystal_description prism
_exptl_crystal_F_000 934
_exptl_crystal_size_max 0.44
_exptl_crystal_size_mid 0.40
_exptl_crystal_size_min 0.24
_refine_diff_density_max 0.766
_refine_diff_density_min -0.514
_refine_diff_density_rms 0.069
_refine_ls_extinction_method none
_refine_ls_goodness_of_fit_ref 0.998
_refine_ls_hydrogen_treatment constr
_refine_ls_matrix_type full
_refine_ls_number_parameters 685
_refine_ls_number_reflns 7969
_refine_ls_number_restraints 110
_refine_ls_restrained_S_all 1.002
_refine_ls_R_factor_all 0.1228
_refine_ls_R_factor_gt 0.0985
_refine_ls_shift/su_max 0.000
_refine_ls_shift/su_mean 0.000
_refine_ls_structure_factor_coef Fsqd
_refine_ls_weighting_details 'calc w=1/[\s^2^(Fo^2^)+(0.1489P)^2^+4.2121P] where P=(Fo^2^+2Fc^2^)/3'
_refine_ls_weighting_scheme calc
_refine_ls_wR_factor_gt 0.2636
_refine_ls_wR_factor_ref 0.2861
_reflns_number_gt 5945
_reflns_number_total 7969
_reflns_threshold_expression >2sigma(I)
_cod_data_source_file c2sc20986a.txt
_cod_data_source_block kz68a
_cod_original_sg_symbol_H-M P-1
_cod_database_code 1515245

loop_
_symmetry_equiv_pos_as_xyz
'x, y, z'
'-x, -y, -z'

loop_
_atom_site_label
_atom_site_type_symbol
_atom_site_fract_x
_atom_site_fract_y
_atom_site_fract_z
_atom_site_U_iso_or_equiv
_atom_site_adp_type
_atom_site_occupancy
_atom_site_symmetry_multiplicity
_atom_site_calc_flag
_atom_site_refinement_flags
_atom_site_disorder_assembly
_atom_site_disorder_group
N1 N 0.32436(18) 0.10377(16) 0.2439(3) 0.0265(6) Uani 1 1 d . A .
H1A H 0.3636 0.1446 0.2728 0.032 Uiso 1 1 calc R . .
N2 N 0.26544(18) -0.01313(16) 0.1333(3) 0.0276(6) Uani 1 1 d . A .
H2A H 0.2595 -0.0618 0.0773 0.033 Uiso 1 1 calc R . .
C1A C 0.2656(8) 0.5118(7) 0.7866(17) 0.112(5) Uani 0.67 1 d P A -1
H1AA H 0.2334 0.5326 0.7081 0.168 Uiso 0.67 1 calc PR A -1
H1AB H 0.2892 0.5581 0.8599 0.168 Uiso 0.67 1 calc PR A -1
H1AC H 0.2245 0.4777 0.8315 0.168 Uiso 0.67 1 calc PR A -1
C2A C 0.4039(8) 0.4426(6) 0.8420(13) 0.097(3) Uani 0.67 1 d P A -1
H2AA H 0.4604 0.4247 0.7994 0.146 Uiso 0.67 1 calc PR A -1
H2AB H 0.3772 0.3988 0.8860 0.146 Uiso 0.67 1 calc PR A -1
H2AC H 0.4155 0.4918 0.9168 0.146 Uiso 0.67 1 calc PR A -1
C3A C 0.3948(12) 0.5107(8) 0.6289(13) 0.131(6) Uani 0.67 1 d P A -1
H3AA H 0.3781 0.4897 0.5264 0.197 Uiso 0.67 1 calc PR A -1
H3AB H 0.4590 0.5045 0.6465 0.197 Uiso 0.67 1 calc PR A -1
H3AC H 0.3811 0.5689 0.6527 0.197 Uiso 0.67 1 calc PR A -1
C1B C 0.3301(15) 0.4652(11) 0.9026(18) 0.081(6) Uani 0.33 1 d P A -2
H1BA H 0.3781 0.4348 0.9407 0.122 Uiso 0.33 1 calc PR A -2
H1BB H 0.2719 0.4403 0.9184 0.122 Uiso 0.33 1 calc PR A -2
H1BC H 0.3339 0.5224 0.9532 0.122 Uiso 0.33 1 calc PR A -2
C2B C 0.4376(14) 0.4674(13) 0.714(3) 0.103(8) Uani 0.33 1 d P A -2
H2BA H 0.4513 0.4661 0.6118 0.155 Uiso 0.33 1 calc PR A -2
H2BB H 0.4648 0.4210 0.7482 0.155 Uiso 0.33 1 calc PR A -2
H2BC H 0.4617 0.5188 0.7729 0.155 Uiso 0.33 1 calc PR A -2
C3B C 0.288(2) 0.5323(11) 0.687(3) 0.111(10) Uani 0.33 1 d P A -2
H3BA H 0.2903 0.5320 0.5821 0.166 Uiso 0.33 1 calc PR A -2
H3BB H 0.3137 0.5844 0.7409 0.166 Uiso 0.33 1 calc PR A -2
H3BC H 0.2254 0.5258 0.7120 0.166 Uiso 0.33 1 calc PR A -2
C4 C 0.3410(3) 0.4620(3) 0.7260(5) 0.0541(11) Uani 1 1 d . . .
C5 C 0.3015(3) 0.3815(2) 0.6358(4) 0.0400(9) Uani 1 1 d . A .
C6 C 0.3008(3) 0.3656(2) 0.4839(5) 0.0407(9) Uani 1 1 d . . .
H6A H 0.3246 0.4061 0.4345 0.049 Uiso 1 1 calc R A .
C7 C 0.2665(2) 0.2925(2) 0.4039(4) 0.0352(8) Uani 1 1 d . A .
H7A H 0.2685 0.2829 0.3009 0.042 Uiso 1 1 calc R . .
C8 C 0.2290(2) 0.2327(2) 0.4721(4) 0.0314(8) Uani 1 1 d . . .
C9 C 0.2276(3) 0.2488(2) 0.6233(4) 0.0366(9) Uani 1 1 d . A .
H9A H 0.2010 0.2095 0.6725 0.044 Uiso 1 1 calc R . .
C10 C 0.2644(3) 0.3215(2) 0.7025(4) 0.0417(9) Uani 1 1 d . . .
H10A H 0.2641 0.3304 0.8056 0.050 Uiso 1 1 calc R A .
C11 C 0.1903(2) 0.1539(2) 0.3903(4) 0.0305(8) Uani 1 1 d . A .
C12 C 0.2370(2) 0.1001(2) 0.2883(4) 0.0271(7) Uani 1 1 d . . .
C13 C 0.1993(2) 0.0247(2) 0.2176(4) 0.0287(7) Uani 1 1 d . A .
C14 C 0.1140(2) -0.0033(2) 0.2421(4) 0.0329(8) Uani 1 1 d . . .
C15 C 0.0678(2) 0.0497(2) 0.3434(4) 0.0381(9) Uani 1 1 d . A .
H15A H 0.0091 0.0338 0.3655 0.046 Uiso 1 1 calc R . .
C16 C 0.1046(2) 0.1255(2) 0.4137(4) 0.0369(9) Uani 1 1 d . . .
H16A H 0.0694 0.1593 0.4807 0.044 Uiso 1 1 calc R A .
C17 C 0.0770(2) -0.0849(2) 0.1695(4) 0.0336(8) Uani 1 1 d . A .
C18 C 0.0638(3) -0.1043(3) 0.0201(4) 0.0439(10) Uani 1 1 d . . .
H18A H 0.0783 -0.0646 -0.0378 0.053 Uiso 1 1 calc R A .
C19 C 0.0295(3) -0.1816(3) -0.0464(5) 0.0517(11) Uani 1 1 d . A .
H19A H 0.0199 -0.1934 -0.1492 0.062 Uiso 1 1 calc R . .
C20 C 0.0092(2) -0.2415(2) 0.0343(5) 0.0477(11) Uani 1 1 d . . .
C21 C 0.0217(3) -0.2209(3) 0.1840(6) 0.0521(11) Uani 1 1 d . A .
H21A H 0.0074 -0.2605 0.2421 0.063 Uiso 1 1 calc R . .
C22 C 0.0545(3) -0.1441(2) 0.2509(5) 0.0432(9) Uani 1 1 d . . .
H22A H 0.0618 -0.1317 0.3539 0.052 Uiso 1 1 calc R A .
C23 C -0.0236(3) -0.3284(3) -0.0416(7) 0.0676(15) Uani 1 1 d . A .
C24A C 0.044(2) -0.3700(17) -0.124(3) 0.077(6) Uani 0.50 1 d P A -1
H24A H 0.0884 -0.3884 -0.0583 0.116 Uiso 0.50 1 calc PR A -1
H24B H 0.0730 -0.3328 -0.1798 0.116 Uiso 0.50 1 calc PR A -1
H24C H 0.0169 -0.4176 -0.1908 0.116 Uiso 0.50 1 calc PR A -1
C25A C -0.1143(7) -0.3253(6) -0.1106(13) 0.063(3) Uani 0.50 1 d P A -1
H25A H -0.1594 -0.3255 -0.0373 0.094 Uiso 0.50 1 calc PR A -1
H25B H -0.1251 -0.3733 -0.1881 0.094 Uiso 0.50 1 calc PR A -1
H25C H -0.1184 -0.2752 -0.1518 0.094 Uiso 0.50 1 calc PR A -1
C26A C -0.0451(7) -0.3855(5) 0.0904(11) 0.056(2) Uani 0.50 1 d P A -1
H26A H -0.0112 -0.3615 0.1806 0.084 Uiso 0.50 1 calc PR A -1
H26B H -0.0271 -0.4419 0.0580 0.084 Uiso 0.50 1 calc PR A -1
H26C H -0.1093 -0.3855 0.1078 0.084 Uiso 0.50 1 calc PR A -1
C26B C -0.0983(7) -0.3559(6) 0.0099(15) 0.072(3) Uani 0.50 1 d P A -2
H26D H -0.0880 -0.3584 0.1131 0.108 Uiso 0.50 1 calc PR A -2
H26E H -0.1150 -0.4108 -0.0444 0.108 Uiso 0.50 1 calc PR A -2
H26F H -0.1467 -0.3186 -0.0013 0.108 Uiso 0.50 1 calc PR A -2
C25B C -0.0489(9) -0.3255(6) -0.2222(12) 0.077(3) Uani 0.50 1 d P A -2
H25D H -0.0161 -0.2791 -0.2500 0.115 Uiso 0.50 1 calc PR A -2
H25E H -0.1134 -0.3192 -0.2364 0.115 Uiso 0.50 1 calc PR A -2
H25F H -0.0315 -0.3767 -0.2827 0.115 Uiso 0.50 1 calc PR A -2
C24B C 0.0587(19) -0.3807(16) -0.060(3) 0.087(8) Uani 0.50 1 d P A -2
H24D H 0.0835 -0.3870 0.0355 0.131 Uiso 0.50 1 calc PR A -2
H24E H 0.1039 -0.3539 -0.1108 0.131 Uiso 0.50 1 calc PR A -2
H24F H 0.0416 -0.4348 -0.1175 0.131 Uiso 0.50 1 calc PR A -2
C27 C 0.3394(2) 0.0349(2) 0.1495(3) 0.0260(7) Uani 1 1 d . . .
C28 C 0.4223(2) 0.01636(19) 0.0742(4) 0.0265(7) Uani 1 1 d . . .
C29 C 0.5041(2) 0.0515(2) 0.1352(4) 0.0293(8) Uani 1 1 d . . .
H29A H 0.5067 0.0864 0.2278 0.035 Uiso 1 1 calc R A .
C30 C 0.5810(2) 0.0356(2) 0.0609(4) 0.0285(7) Uani 1 1 d . . .
H30A H 0.6367 0.0601 0.1017 0.034 Uiso 1 1 calc R . .
O1 O 0.34107(17) 0.22058(17) 0.0291(3) 0.0427(7) Uani 1 1 d . . .
O2 O 0.45684(17) 0.23493(15) 0.2829(3) 0.0393(6) Uani 1 1 d . . .
O3 O 0.5634(4) 0.1452(2) 0.4615(4) 0.1038(18) Uani 1 1 d . . .
O4 O 0.3693(3) 0.0215(2) -0.3942(4) 0.0761(11) Uani 1 1 d . . .
C31 C 0.3556(3) 0.1220(2) -0.1921(5) 0.0451(10) Uani 1 1 d . . .
H31A H 0.4164 0.1379 -0.2009 0.054 Uiso 1 1 calc R . .
C32 C 0.3133(4) 0.0587(3) -0.2930(5) 0.0582(13) Uani 1 1 d . . .
C33 C 0.2220(4) 0.0381(3) -0.2814(7) 0.0717(17) Uani 1 1 d . . .
H33A H 0.1929 -0.0046 -0.3502 0.086 Uiso 1 1 calc R . .
C34 C 0.1754(4) 0.0805(4) -0.1692(7) 0.0705(16) Uani 1 1 d . . .
H34A H 0.1135 0.0678 -0.1632 0.085 Uiso 1 1 calc R . .
C35 C 0.2162(3) 0.1395(3) -0.0681(6) 0.0582(13) Uani 1 1 d . . .
H35A H 0.1837 0.1667 0.0104 0.070 Uiso 1 1 calc R . .
C36 C 0.3071(3) 0.1608(2) -0.0794(5) 0.0414(9) Uani 1 1 d . . .
C37 C 0.4349(2) 0.2419(2) 0.0318(4) 0.0399(9) Uani 1 1 d . . .
H37A H 0.4468 0.2760 -0.0424 0.048 Uiso 1 1 calc R . .
H37B H 0.4697 0.1917 0.0101 0.048 Uiso 1 1 calc R . .
C38 C 0.4615(3) 0.2883(2) 0.1797(5) 0.0455(10) Uani 1 1 d . . .
H38A H 0.5234 0.3114 0.1802 0.055 Uiso 1 1 calc R . .
H38B H 0.4211 0.3342 0.2061 0.055 Uiso 1 1 calc R . .
C39 C 0.5016(3) 0.2691(2) 0.4190(5) 0.0458(10) Uani 1 1 d . . .
H39A H 0.4704 0.3183 0.4649 0.055 Uiso 1 1 calc R . .
H39B H 0.5637 0.2864 0.4023 0.055 Uiso 1 1 calc R . .
C40 C 0.5034(3) 0.2088(3) 0.5175(5) 0.0571(12) Uani 1 1 d . . .
H40A H 0.5245 0.2360 0.6166 0.068 Uiso 1 1 calc R . .
H40B H 0.4425 0.1849 0.5228 0.068 Uiso 1 1 calc R . .
C41 C 0.6009(5) 0.1001(4) 0.5522(7) 0.096(2) Uani 1 1 d . . .
H41A H 0.5529 0.0660 0.5847 0.116 Uiso 1 1 calc R . .
H41B H 0.6263 0.1379 0.6394 0.116 Uiso 1 1 calc R . .
C42 C 0.3315(6) -0.0482(3) -0.4955(7) 0.100(3) Uani 1 1 d . . .
H42A H 0.2887 -0.0790 -0.4457 0.120 Uiso 1 1 calc R . .
H42B H 0.2983 -0.0290 -0.5760 0.120 Uiso 1 1 calc R . .
B1A B 0.6882(8) 0.2376(8) 1.0301(16) 0.068(4) Uani 0.33 1 d PDU B -1
F1A F 0.7592(9) 0.2920(7) 1.067(2) 0.145(7) Uani 0.33 1 d PDU B -1
F2A F 0.6473(6) 0.2231(6) 1.1513(9) 0.077(2) Uani 0.33 1 d PDU B -1
F3A F 0.6293(10) 0.2702(16) 0.942(2) 0.186(10) Uani 0.33 1 d PDU B -1
F4A F 0.7175(14) 0.1665(10) 0.955(2) 0.137(9) Uani 0.33 1 d PDU B -1
B1B B 0.6877(6) 0.2234(5) 0.9202(11) 0.081(3) Uani 0.67 1 d PDU C -2
F1B F 0.7336(4) 0.2280(4) 0.7972(7) 0.114(2) Uani 0.67 1 d PDU C -2
F2B F 0.6062(4) 0.1881(5) 0.8807(8) 0.120(2) Uani 0.67 1 d PDU C -2
F3B F 0.6815(10) 0.2981(4) 1.0082(10) 0.181(5) Uani 0.67 1 d PDU C -2
F4B F 0.7339(5) 0.1745(4) 1.0038(9) 0.090(2) Uani 0.67 1 d PDU C -2
O1S O 0.9199(7) 0.2708(5) 0.4660(10) 0.207(4) Uani 1 1 d . . .
O2S O 0.8638(4) 0.1570(4) 0.3934(7) 0.1185(18) Uani 1 1 d . . .
N1S N 0.8583(4) 0.2289(4) 0.4224(6) 0.0839(15) Uani 1 1 d . . .
C1S C 0.7772(8) 0.2649(7) 0.376(2) 0.237(9) Uani 1 1 d . . .
H1SA H 0.7297 0.2222 0.3502 0.355 Uiso 1 1 calc R . .
H1SB H 0.7890 0.2898 0.2906 0.355 Uiso 1 1 calc R . .
H1SC H 0.7583 0.3071 0.4548 0.355 Uiso 1 1 calc R . .
O3S O 0.6545(11) 0.5111(10) 0.7696(15) 0.258(6) Uani 1 1 d . . .
O4S O 0.6439(8) 0.3855(8) 0.6418(10) 0.248(6) Uani 1 1 d . . .
N2S N 0.6880(13) 0.4361(10) 0.7278(11) 0.204(6) Uani 1 1 d . . .
C2S C 0.7680(9) 0.4142(12) 0.7877(14) 0.248(10) Uani 1 1 d . . .
H2SA H 0.7954 0.4617 0.8543 0.373 Uiso 1 1 calc R . .
H2SB H 0.8087 0.3959 0.7099 0.373 Uiso 1 1 calc R . .
H2SC H 0.7564 0.3697 0.8413 0.373 Uiso 1 1 calc R . .
O5S O 0.9708(9) 0.4294(8) 0.6939(15) 0.136(4) Uani 0.50 1 d P D -3
O6S O 0.9262(9) 0.4716(8) 0.5108(15) 0.134(5) Uani 0.50 1 d P D -3
N3S N 0.9813(9) 0.4459(8) 0.5758(13) 0.096(4) Uani 0.50 1 d P D -3
C3S C 1.0682(10) 0.4298(13) 0.5187(17) 0.117(6) Uani 0.50 1 d P D -3
H3SA H 1.0714 0.4482 0.4252 0.175 Uiso 0.50 1 calc PR D -3
H3SB H 1.0781 0.3708 0.5049 0.175 Uiso 0.50 1 calc PR D -3
H3SC H 1.1144 0.4594 0.5873 0.175 Uiso 0.50 1 calc PR D -3

loop_
_atom_site_aniso_label
_atom_site_aniso_U_11
_atom_site_aniso_U_22
_atom_site_aniso_U_33
_atom_site_aniso_U_23
_atom_site_aniso_U_13
_atom_site_aniso_U_12
N1 0.0228(14) 0.0239(14) 0.0301(15) -0.0028(11) 0.0028(11) 0.0004(11)
N2 0.0244(14) 0.0258(14) 0.0296(15) -0.0036(11) 0.0037(11) 0.0002(11)
C1A 0.101(8) 0.055(6) 0.152(13) -0.058(8) -0.001(9) 0.007(6)
C2A 0.105(8) 0.078(6) 0.094(8) -0.010(6) -0.035(7) -0.033(6)
C3A 0.215(17) 0.072(7) 0.088(8) -0.024(6) 0.031(9) -0.096(10)
C1B 0.100(14) 0.062(10) 0.063(10) -0.036(8) 0.005(10) -0.041(10)
C2B 0.086(14) 0.053(11) 0.15(2) -0.026(13) 0.022(14) -0.041(10)
C3B 0.19(3) 0.024(8) 0.103(18) -0.024(10) -0.001(19) 0.008(11)
C4 0.064(3) 0.036(2) 0.056(3) -0.007(2) 0.005(2) -0.008(2)
C5 0.039(2) 0.0285(19) 0.048(2) -0.0065(17) 0.0090(17) 0.0022(16)
C6 0.039(2) 0.0306(19) 0.053(2) 0.0059(17) 0.0142(18) 0.0027(16)
C7 0.0346(19) 0.0357(19) 0.034(2) 0.0003(15) 0.0079(15) 0.0052(15)
C8 0.0254(17) 0.0298(18) 0.037(2) -0.0014(15) 0.0064(14) 0.0058(14)
C9 0.041(2) 0.0303(18) 0.037(2) -0.0005(15) 0.0114(16) 0.0000(15)
C10 0.048(2) 0.037(2) 0.036(2) -0.0059(16) 0.0059(17) 0.0030(17)
C11 0.0281(18) 0.0310(18) 0.0303(18) -0.0012(14) 0.0053(14) 0.0034(14)
C12 0.0237(16) 0.0280(17) 0.0286(17) 0.0025(14) -0.0001(13) 0.0001(13)
C13 0.0274(17) 0.0294(17) 0.0277(17) 0.0010(14) 0.0017(14) 0.0022(14)
C14 0.0249(18) 0.039(2) 0.0329(19) 0.0019(15) 0.0027(14) -0.0020(15)
C15 0.0261(18) 0.042(2) 0.043(2) -0.0026(17) 0.0107(16) -0.0039(15)
C16 0.0298(19) 0.040(2) 0.037(2) -0.0055(16) 0.0130(15) 0.0050(15)
C17 0.0206(17) 0.0357(19) 0.041(2) -0.0021(16) 0.0038(14) -0.0025(14)
C18 0.043(2) 0.046(2) 0.041(2) 0.0019(18) 0.0050(17) -0.0079(18)
C19 0.042(2) 0.055(3) 0.049(3) -0.015(2) -0.0021(19) -0.0036(19)
C20 0.0242(19) 0.035(2) 0.076(3) -0.008(2) -0.0020(19) -0.0005(16)
C21 0.043(2) 0.037(2) 0.076(3) 0.010(2) -0.004(2) -0.0045(18)
C22 0.039(2) 0.044(2) 0.046(2) 0.0060(18) 0.0017(17) -0.0055(17)
C23 0.047(3) 0.038(2) 0.104(4) -0.020(3) -0.011(3) 0.001(2)
C24A 0.076(13) 0.053(10) 0.091(15) -0.018(9) 0.003(10) 0.011(8)
C25A 0.069(7) 0.043(5) 0.070(7) 0.003(5) -0.024(5) -0.020(4)
C26A 0.061(6) 0.033(4) 0.070(6) -0.003(4) 0.002(5) -0.005(4)
C26B 0.054(6) 0.051(6) 0.101(9) -0.011(6) 0.011(6) -0.022(5)
C25B 0.103(9) 0.053(6) 0.062(7) -0.012(5) -0.016(6) -0.025(6)
C24B 0.066(10) 0.041(8) 0.14(2) -0.021(13) 0.004(14) 0.007(7)
C27 0.0234(16) 0.0290(17) 0.0243(16) 0.0011(13) 0.0019(13) 0.0005(13)
C28 0.0230(16) 0.0255(16) 0.0304(18) 0.0029(14) 0.0029(13) 0.0029(13)
C29 0.0287(18) 0.0282(17) 0.0278(17) -0.0039(14) 0.0036(14) -0.0009(14)
C30 0.0221(16) 0.0278(17) 0.0323(18) -0.0027(14) -0.0004(13) -0.0006(13)
O1 0.0310(14) 0.0507(16) 0.0470(16) 0.0094(13) 0.0050(12) 0.0017(12)
O2 0.0402(15) 0.0303(13) 0.0424(15) -0.0053(11) 0.0012(12) -0.0055(11)
O3 0.215(5) 0.059(2) 0.0309(18) -0.0111(16) -0.018(2) 0.051(3)
O4 0.102(3) 0.0500(19) 0.067(2) -0.0113(17) -0.026(2) 0.0192(19)
C31 0.047(2) 0.036(2) 0.053(3) 0.0120(18) -0.0080(19) -0.0004(17)
C32 0.077(3) 0.040(2) 0.056(3) 0.010(2) -0.021(2) 0.006(2)
C33 0.078(4) 0.050(3) 0.088(4) 0.032(3) -0.046(3) -0.026(3)
C34 0.052(3) 0.090(4) 0.076(4) 0.039(3) -0.016(3) -0.019(3)
C35 0.038(2) 0.081(3) 0.063(3) 0.037(3) -0.007(2) -0.008(2)
C36 0.039(2) 0.044(2) 0.046(2) 0.0202(18) -0.0037(17) -0.0028(17)
C37 0.034(2) 0.037(2) 0.049(2) 0.0092(17) 0.0093(17) 0.0003(16)
C38 0.045(2) 0.032(2) 0.057(3) 0.0015(18) 0.0076(19) -0.0071(17)
C39 0.037(2) 0.037(2) 0.054(3) -0.0152(19) -0.0058(18) 0.0032(17)
C40 0.067(3) 0.058(3) 0.037(2) -0.014(2) -0.004(2) -0.003(2)
C41 0.105(5) 0.083(4) 0.082(4) -0.032(4) -0.024(4) 0.022(4)
C42 0.166(7) 0.052(3) 0.071(4) -0.012(3) -0.063(4) 0.025(4)
B1A 0.044(8) 0.046(9) 0.110(13) -0.004(8) 0.040(8) -0.010(6)
F1A 0.106(9) 0.051(7) 0.26(2) -0.031(9) 0.069(10) -0.039(7)
F2A 0.061(5) 0.084(6) 0.075(5) -0.015(5) 0.017(4) 0.000(4)
F3A 0.086(9) 0.30(3) 0.24(2) 0.19(2) 0.083(9) 0.043(12)
F4A 0.19(2) 0.042(7) 0.153(16) -0.057(8) 0.075(13) -0.036(8)
B1B 0.073(6) 0.052(6) 0.115(8) -0.009(5) 0.044(6) 0.019(4)
F1B 0.078(4) 0.121(5) 0.141(5) 0.013(4) 0.043(3) -0.014(3)
F2B 0.063(3) 0.151(6) 0.166(6) 0.072(5) 0.038(3) 0.014(3)
F3B 0.322(16) 0.043(3) 0.172(8) -0.015(4) 0.047(9) 0.064(6)
F4B 0.083(4) 0.033(3) 0.132(6) -0.043(3) 0.017(4) -0.007(3)
O1S 0.239(10) 0.172(7) 0.198(8) 0.034(6) -0.075(7) -0.086(7)
O2S 0.113(4) 0.096(4) 0.144(5) 0.013(3) 0.007(3) 0.008(3)
N1S 0.091(4) 0.077(4) 0.077(3) -0.003(3) 0.009(3) -0.022(3)
C1S 0.144(10) 0.132(9) 0.48(3) 0.146(13) 0.112(13) 0.070(8)
O3S 0.319(17) 0.266(15) 0.202(12) 0.084(11) 0.008(10) -0.014(13)
O4S 0.258(11) 0.302(13) 0.152(7) -0.005(8) -0.076(7) -0.111(10)
N2S 0.298(18) 0.215(13) 0.093(7) 0.041(8) -0.049(9) -0.100(13)
C2S 0.132(10) 0.44(3) 0.125(9) -0.055(13) -0.029(8) -0.077(13)
O5S 0.136(10) 0.150(11) 0.117(10) 0.014(8) 0.023(8) -0.010(8)
O6S 0.133(10) 0.123(9) 0.139(10) 0.003(8) -0.033(8) 0.046(8)
N3S 0.102(9) 0.113(9) 0.057(6) -0.021(6) -0.010(6) 0.004(7)
C3S 0.074(9) 0.177(18) 0.092(10) 0.005(11) 0.012(8) 0.000(10)

loop_
_atom_type_symbol
_atom_type_description
_atom_type_scat_dispersion_real
_atom_type_scat_dispersion_imag
_atom_type_scat_source
C C 0.0033 0.0016 'International Tables Vol C Tables 4.2.6.8 and 6.1.1.4'
H H 0.0000 0.0000 'International Tables Vol C Tables 4.2.6.8 and 6.1.1.4'
B B 0.0013 0.0007 'International Tables Vol C Tables 4.2.6.8 and 6.1.1.4'
N N 0.0061 0.0033 'International Tables Vol C Tables 4.2.6.8 and 6.1.1.4'
O O 0.0106 0.0060 'International Tables Vol C Tables 4.2.6.8 and 6.1.1.4'
F F 0.0171 0.0103 'International Tables Vol C Tables 4.2.6.8 and 6.1.1.4'

loop_
_geom_angle_atom_site_label_1
_geom_angle_atom_site_label_2
_geom_angle_atom_site_label_3
_geom_angle
_geom_angle_site_symmetry_1
_geom_angle_site_symmetry_3
C27 N1 C12 109.0(3) . .
C27 N1 H1A 125.5 . .
C12 N1 H1A 125.5 . .
C27 N2 C13 110.0(3) . .
C27 N2 H2A 125.0 . .
C13 N2 H2A 125.0 . .
C4 C1A H1AA 109.5 . .
C4 C1A H1AB 109.5 . .
H1AA C1A H1AB 109.5 . .
C4 C1A H1AC 109.5 . .
H1AA C1A H1AC 109.5 . .
H1AB C1A H1AC 109.5 . .
C4 C2A H2AA 109.5 . .
C4 C2A H2AB 109.5 . .
H2AA C2A H2AB 109.5 . .
C4 C2A H2AC 109.5 . .
H2AA C2A H2AC 109.5 . .
H2AB C2A H2AC 109.5 . .
C4 C3A H3AA 109.5 . .
C4 C3A H3AB 109.5 . .
H3AA C3A H3AB 109.5 . .
C4 C3A H3AC 109.5 . .
H3AA C3A H3AC 109.5 . .
H3AB C3A H3AC 109.5 . .
C4 C1B H1BA 109.5 . .
C4 C1B H1BB 109.5 . .
H1BA C1B H1BB 109.5 . .
C4 C1B H1BC 109.5 . .
H1BA C1B H1BC 109.5 . .
H1BB C1B H1BC 109.5 . .
C4 C2B H2BA 109.5 . .
C4 C2B H2BB 109.5 . .
H2BA C2B H2BB 109.5 . .
C4 C2B H2BC 109.5 . .
H2BA C2B H2BC 109.5 . .
H2BB C2B H2BC 109.5 . .
C4 C3B H3BA 109.5 . .
C4 C3B H3BB 109.5 . .
H3BA C3B H3BB 109.5 . .
C4 C3B H3BC 109.5 . .
H3BA C3B H3BC 109.5 . .
H3BB C3B H3BC 109.5 . .
C2B C4 C1A 141.0(9) . .
C2B C4 C2A 58.5(14) . .
C1A C4 C2A 112.4(9) . .
C2B C4 C3B 116.9(17) . .
C1A C4 C3B 43.2(11) . .
C2A C4 C3B 140.9(10) . .
C2B C4 C5 110.6(8) . .
C1A C4 C5 108.1(5) . .
C2A C4 C5 109.0(5) . .
C3B C4 C5 108.4(10) . .
C2B C4 C3A 52.0(12) . .
C1A C4 C3A 109.0(10) . .
C2A C4 C3A 107.9(9) . .
C3B C4 C3A 68.7(14) . .
C5 C4 C3A 110.4(5) . .
C2B C4 C1B 103.0(15) . .
C1A C4 C1B 66.2(10) . .
C2A C4 C1B 48.2(9) . .
C3B C4 C1B 106.1(13) . .
C5 C4 C1B 111.7(6) . .
C3A C4 C1B 136.8(7) . .
C10 C5 C6 117.0(3) . .
C10 C5 C4 120.8(4) . .
C6 C5 C4 122.2(4) . .
C7 C6 C5 121.7(4) . .
C7 C6 H6A 119.2 . .
C5 C6 H6A 119.2 . .
C6 C7 C8 120.8(4) . .
C6 C7 H7A 119.6 . .
C8 C7 H7A 119.6 . .
C7 C8 C9 117.9(3) . .
C7 C8 C11 122.5(3) . .
C9 C8 C11 119.6(3) . .
C10 C9 C8 120.7(4) . .
C10 C9 H9A 119.6 . .
C8 C9 H9A 119.6 . .
C5 C10 C9 121.8(4) . .
C5 C10 H10A 119.1 . .
C9 C10 H10A 119.1 . .
C16 C11 C12 114.4(3) . .
C16 C11 C8 121.8(3) . .
C12 C11 C8 123.8(3) . .
N1 C12 C13 106.4(3) . .
N1 C12 C11 131.5(3) . .
C13 C12 C11 122.0(3) . .
N2 C13 C14 130.7(3) . .
N2 C13 C12 106.0(3) . .
C14 C13 C12 123.2(3) . .
C13 C14 C15 114.9(3) . .
C13 C14 C17 122.1(3) . .
C15 C14 C17 123.0(3) . .
C14 C15 C16 122.3(3) . .
C14 C15 H15A 118.8 . .
C16 C15 H15A 118.8 . .
C11 C16 C15 123.2(3) . .
C11 C16 H16A 118.4 . .
C15 C16 H16A 118.4 . .
C18 C17 C22 118.2(3) . .
C18 C17 C14 121.4(4) . .
C22 C17 C14 120.4(3) . .
C17 C18 C19 120.6(4) . .
C17 C18 H18A 119.7 . .
C19 C18 H18A 119.7 . .
C20 C19 C18 121.3(4) . .
C20 C19 H19A 119.3 . .
C18 C19 H19A 119.3 . .
C19 C20 C21 117.4(4) . .
C19 C20 C23 120.7(4) . .
C21 C20 C23 121.8(4) . .
C22 C21 C20 121.6(4) . .
C22 C21 H21A 119.2 . .
C20 C21 H21A 119.2 . .
C21 C22 C17 120.9(4) . .
C21 C22 H22A 119.6 . .
C17 C22 H22A 119.6 . .
C26B C23 C24A 131.5(14) . .
C26B C23 C25A 56.1(7) . .
C24A C23 C25A 119.2(10) . .
C26B C23 C24B 121.0(13) . .
C24A C23 C24B 26.5(13) . .
C25A C23 C24B 139.2(11) . .
C26B C23 C20 114.4(6) . .
C24A C23 C20 111.7(13) . .
C25A C23 C20 109.9(5) . .
C24B C23 C20 107.0(10) . .
C26B C23 C26A 46.0(7) . .
C24A C23 C26A 105.3(11) . .
C25A C23 C26A 101.4(7) . .
C24B C23 C26A 82.7(12) . .
C20 C23 C26A 108.2(5) . .
C26B C23 C25B 105.8(8) . .
C24A C23 C25B 72.6(9) . .
C25A C23 C25B 53.4(6) . .
C24B C23 C25B 98.8(11) . .
C20 C23 C25B 108.0(5) . .
C26A C23 C25B 141.4(5) . .
C23 C24A H24A 109.5 . .
C23 C24A H24B 109.5 . .
H24A C24A H24B 109.5 . .
C23 C24A H24C 109.5 . .
H24A C24A H24C 109.5 . .
H24B C24A H24C 109.5 . .
C23 C25A H25A 109.5 . .
C23 C25A H25B 109.5 . .
H25A C25A H25B 109.5 . .
C23 C25A H25C 109.5 . .
H25A C25A H25C 109.5 . .
H25B C25A H25C 109.5 . .
C23 C26A H26A 109.5 . .
C23 C26A H26B 109.5 . .
H26A C26A H26B 109.5 . .
C23 C26A H26C 109.5 . .
H26A C26A H26C 109.5 . .
H26B C26A H26C 109.5 . .
C23 C26B H26D 109.5 . .
C23 C26B H26E 109.5 . .
H26D C26B H26E 109.5 . .
C23 C26B H26F 109.5 . .
H26D C26B H26F 109.5 . .
H26E C26B H26F 109.5 . .
C23 C25B H25D 109.5 . .
C23 C25B H25E 109.5 . .
H25D C25B H25E 109.5 . .
C23 C25B H25F 109.5 . .
H25D C25B H25F 109.5 . .
H25E C25B H25F 109.5 . .
C23 C24B H24D 109.5 . .
C23 C24B H24E 109.5 . .
H24D C24B H24E 109.5 . .
C23 C24B H24F 109.5 . .
H24D C24B H24F 109.5 . .
H24E C24B H24F 109.5 . .
N2 C27 N1 108.6(3) . .
N2 C27 C28 125.5(3) . .
N1 C27 C28 125.9(3) . .
C30 C28 C29 119.9(3) 2_655 .
C30 C28 C27 119.6(3) 2_655 .
C29 C28 C27 120.5(3) . .
C30 C29 C28 119.8(3) . .
C30 C29 H29A 120.1 . .
C28 C29 H29A 120.1 . .
C29 C30 C28 120.3(3) . 2_655
C29 C30 H30A 119.9 . .
C28 C30 H30A 119.9 2_655 .
C36 O1 C37 118.1(3) . .
C38 O2 C39 112.5(3) . .
C41 O3 C40 119.4(4) . .
C32 O4 C42 116.1(5) . .
C36 C31 C32 118.4(4) . .
C36 C31 H31A 120.8 . .
C32 C31 H31A 120.8 . .
O4 C32 C31 113.2(5) . .
O4 C32 C33 126.8(5) . .
C31 C32 C33 120.0(5) . .
C34 C33 C32 119.5(5) . .
C34 C33 H33A 120.3 . .
C32 C33 H33A 120.3 . .
C35 C34 C33 121.2(5) . .
C35 C34 H34A 119.4 . .
C33 C34 H34A 119.4 . .
C34 C35 C36 119.7(5) . .
C34 C35 H35A 120.1 . .
C36 C35 H35A 120.1 . .
O1 C36 C31 124.4(4) . .
O1 C36 C35 114.5(4) . .
C31 C36 C35 121.2(4) . .
O1 C37 C38 108.0(3) . .
O1 C37 H37A 110.1 . .
C38 C37 H37A 110.1 . .
O1 C37 H37B 110.1 . .
C38 C37 H37B 110.1 . .
H37A C37 H37B 108.4 . .
O2 C38 C37 109.6(3) . .
O2 C38 H38A 109.7 . .
C37 C38 H38A 109.7 . .
O2 C38 H38B 109.7 . .
C37 C38 H38B 109.7 . .
H38A C38 H38B 108.2 . .
O2 C39 C40 110.9(3) . .
O2 C39 H39A 109.5 . .
C40 C39 H39A 109.5 . .
O2 C39 H39B 109.5 . .
C40 C39 H39B 109.5 . .
H39A C39 H39B 108.1 . .
O3 C40 C39 108.3(4) . .
O3 C40 H40A 110.0 . .
C39 C40 H40A 110.0 . .
O3 C40 H40B 110.0 . .
C39 C40 H40B 110.0 . .
H40A C40 H40B 108.4 . .
O3 C41 C42 116.2(6) . 2_655
O3 C41 H41A 108.2 . .
C42 C41 H41A 108.2 2_655 .
O3 C41 H41B 108.2 . .
C42 C41 H41B 108.2 2_655 .
H41A C41 H41B 107.4 . .
C41 C42 O4 110.7(6) 2_655 .
C41 C42 H42A 109.5 2_655 .
O4 C42 H42A 109.5 . .
C41 C42 H42B 109.5 2_655 .
O4 C42 H42B 109.5 . .
H42A C42 H42B 108.1 . .
F4A B1A F2A 109.9(11) . .
F4A B1A F1A 109.1(11) . .
F2A B1A F1A 110.8(11) . .
F4A B1A F3A 108.6(12) . .
F2A B1A F3A 110.4(10) . .
F1A B1A F3A 108.0(11) . .
F2B B1B F3B 111.3(9) . .
F2B B1B F1B 109.0(8) . .
F3B B1B F1B 112.7(8) . .
F2B B1B F4B 108.4(7) . .
F3B B1B F4B 106.0(8) . .
F1B B1B F4B 109.3(7) . .
O1S N1S O2S 121.3(8) . .
O1S N1S C1S 119.4(9) . .
O2S N1S C1S 118.3(8) . .
N1S C1S H1SA 109.5 . .
N1S C1S H1SB 109.5 . .
H1SA C1S H1SB 109.5 . .
N1S C1S H1SC 109.5 . .
H1SA C1S H1SC 109.5 . .
H1SB C1S H1SC 109.5 . .
O4S N2S O3S 118.6(19) . .
O4S N2S C2S 119.5(18) . .
O3S N2S C2S 121.8(14) . .
N2S C2S H2SA 109.5 . .
N2S C2S H2SB 109.5 . .
H2SA C2S H2SB 109.5 . .
N2S C2S H2SC 109.5 . .
H2SA C2S H2SC 109.5 . .
H2SB C2S H2SC 109.5 . .
O6S N3S O5S 122.9(16) . .
O6S N3S C3S 121.4(15) . .
O5S N3S C3S 115.6(15) . .
N3S C3S H3SA 109.5 . .
N3S C3S H3SB 109.5 . .
H3SA C3S H3SB 109.5 . .
N3S C3S H3SC 109.5 . .
H3SA C3S H3SC 109.5 . .
H3SB C3S H3SC 109.5 . .

loop_
_geom_bond_atom_site_label_1
_geom_bond_atom_site_label_2
_geom_bond_distance
_geom_bond_site_symmetry_2
N1 C27 1.343(4) .
N1 C12 1.389(4) .
N1 H1A 0.8800 .
N2 C27 1.331(4) .
N2 C13 1.383(4) .
N2 H2A 0.8800 .
C1A C4 1.488(12) .
C1A H1AA 0.9800 .
C1A H1AB 0.9800 .
C1A H1AC 0.9800 .
C2A C4 1.492(11) .
C2A H2AA 0.9800 .
C2A H2AB 0.9800 .
C2A H2AC 0.9800 .
C3A C4 1.552(11) .
C3A H3AA 0.9800 .
C3A H3AB 0.9800 .
C3A H3AC 0.9800 .
C1B C4 1.658(18) .
C1B H1BA 0.9800 .
C1B H1BB 0.9800 .
C1B H1BC 0.9800 .
C2B C4 1.45(2) .
C2B H2BA 0.9800 .
C2B H2BB 0.9800 .
C2B H2BC 0.9800 .
C3B C4 1.52(2) .
C3B H3BA 0.9800 .
C3B H3BB 0.9800 .
C3B H3BC 0.9800 .
C4 C5 1.533(5) .
C5 C10 1.381(6) .
C5 C6 1.397(6) .
C6 C7 1.378(5) .
C6 H6A 0.9500 .
C7 C8 1.389(5) .
C7 H7A 0.9500 .
C8 C9 1.392(5) .
C8 C11 1.480(5) .
C9 C10 1.383(5) .
C9 H9A 0.9500 .
C10 H10A 0.9500 .
C11 C16 1.391(5) .
C11 C12 1.407(5) .
C12 C13 1.398(5) .
C13 C14 1.386(5) .
C14 C15 1.393(5) .
C14 C17 1.481(5) .
C15 C16 1.396(5) .
C15 H15A 0.9500 .
C16 H16A 0.9500 .
C17 C18 1.382(5) .
C17 C22 1.388(6) .
C18 C19 1.394(6) .
C18 H18A 0.9500 .
C19 C20 1.386(7) .
C19 H19A 0.9500 .
C20 C21 1.385(7) .
C20 C23 1.545(6) .
C21 C22 1.380(6) .
C21 H21A 0.9500 .
C22 H22A 0.9500 .
C23 C26B 1.334(11) .
C23 C24A 1.41(3) .
C23 C25A 1.486(11) .
C23 C24B 1.52(3) .
C23 C26A 1.720(12) .
C23 C25B 1.726(13) .
C24A H24A 0.9800 .
C24A H24B 0.9800 .
C24A H24C 0.9800 .
C25A H25A 0.9800 .
C25A H25B 0.9800 .
C25A H25C 0.9800 .
C26A H26A 0.9800 .
C26A H26B 0.9800 .
C26A H26C 0.9800 .
C26B H26D 0.9800 .
C26B H26E 0.9800 .
C26B H26F 0.9800 .
C25B H25D 0.9800 .
C25B H25E 0.9800 .
C25B H25F 0.9800 .
C24B H24D 0.9800 .
C24B H24E 0.9800 .
C24B H24F 0.9800 .
C27 C28 1.464(4) .
C28 C30 1.394(5) 2_655
C28 C29 1.395(5) .
C29 C30 1.375(5) .
C29 H29A 0.9500 .
C30 C28 1.394(5) 2_655
C30 H30A 0.9500 .
O1 C36 1.357(5) .
O1 C37 1.434(4) .
O2 C38 1.424(5) .
O2 C39 1.429(5) .
O3 C41 1.345(8) .
O3 C40 1.446(6) .
O4 C32 1.365(6) .
O4 C42 1.442(6) .
C31 C36 1.378(6) .
C31 C32 1.396(6) .
C31 H31A 0.9500 .
C32 C33 1.411(8) .
C33 C34 1.380(8) .
C33 H33A 0.9500 .
C34 C35 1.346(8) .
C34 H34A 0.9500 .
C35 C36 1.406(6) .
C35 H35A 0.9500 .
C37 C38 1.490(6) .
C37 H37A 0.9900 .
C37 H37B 0.9900 .
C38 H38A 0.9900 .
C38 H38B 0.9900 .
C39 C40 1.477(7) .
C39 H39A 0.9900 .
C39 H39B 0.9900 .
C40 H40A 0.9900 .
C40 H40B 0.9900 .
C41 C42 1.405(9) 2_655
C41 H41A 0.9900 .
C41 H41B 0.9900 .
C42 C41 1.405(9) 2_655
C42 H42A 0.9900 .
C42 H42B 0.9900 .
B1A F4A 1.356(14) .
B1A F2A 1.364(13) .
B1A F1A 1.365(13) .
B1A F3A 1.370(14) .
B1B F2B 1.345(10) .
B1B F3B 1.366(9) .
B1B F1B 1.376(10) .
B1B F4B 1.402(11) .
O1S N1S 1.152(8) .
O2S N1S 1.181(7) .
N1S C1S 1.454(13) .
C1S H1SA 0.9800 .
C1S H1SB 0.9800 .
C1S H1SC 0.9800 .
O3S N2S 1.352(18) .
O4S N2S 1.213(12) .
N2S C2S 1.39(2) .
C2S H2SA 0.9800 .
C2S H2SB 0.9800 .
C2S H2SC 0.9800 .
O5S N3S 1.200(16) .
O6S N3S 1.142(15) .
N3S C3S 1.438(18) .
C3S H3SA 0.9800 .
C3S H3SB 0.9800 .
C3S H3SC 0.9800 .
